data_7719904
loop_
_publ_author_name
'Guo, Shipeng'
'Liu, Yipei'
'Lin, Chenchen'
'Xie, Lingfeng'
'Yi, Xiaoyi'
'He, Piao'

_publ_section_title
;
 The electron-donating effect of methyl in pyridine-2-thiol cobalt
 complexes regulating electrocatalytic reduction of CO<sub>2</sub>.
;
_journal_issue 46
_journal_name_full 'Dalton transactions (Cambridge, England : 2003)'
_journal_page_first 17078
_journal_page_last 17082
_journal_paper_doi 10.1039/d5dt01953b
_journal_volume 54
_journal_year 2025
_chemical_formula_moiety 'C18 H18 Co N3 S3'
_chemical_formula_sum 'C18 H18 Co N3 S3'
_chemical_formula_weight 431.46
_space_group_crystal_system monoclinic
_space_group_IT_number 14
_space_group_name_Hall '-P 2ybc'
_space_group_name_H-M_alt 'P 1 21/c 1'
_atom_sites_solution_hydrogens geom
_atom_sites_solution_primary dual
_audit_creation_date 2024-04-29
_audit_creation_method
;
Olex2 1.3
(compiled 2020.02.04 svn.rd84adfe8 for OlexSys, GUI svn.r6032)
;
_audit_update_record
;
2024-04-29 deposited with the CCDC.	2025-11-10 downloaded from the CCDC.
;
_cell_angle_alpha 90
_cell_angle_beta 106.002(2)
_cell_angle_gamma 90
_cell_formula_units_Z 4
_cell_length_a 10.0388(6)
_cell_length_b 12.4521(7)
_cell_length_c 15.7988(9)
_cell_measurement_reflns_used 7339
_cell_measurement_temperature 193.0
_cell_measurement_theta_max 27.48
_cell_measurement_theta_min 2.67
_cell_volume 1898.39(19)
_computing_cell_refinement 'SAINT v8.37A (Bruker, 2015)'
_computing_data_reduction 'SAINT v8.37A (Bruker, 2015)'
_computing_molecular_graphics 'Olex2 1.3 (Dolomanov et al., 2009)'
_computing_publication_material 'Olex2 1.3 (Dolomanov et al., 2009)'
_computing_structure_refinement 'SHELXL 2018/3 (Sheldrick, 2015)'
_computing_structure_solution 'SHELXT 2018/2 (Sheldrick, 2018)'
_diffrn_ambient_temperature 193.0
_diffrn_measured_fraction_theta_full 0.999
_diffrn_measured_fraction_theta_max 0.996
_diffrn_measurement_device_type 'CCD area detector'
_diffrn_measurement_method 'phi and omega scans'
_diffrn_radiation_monochromator graphite
_diffrn_radiation_type MoK\a
_diffrn_radiation_wavelength 0.71073
_diffrn_reflns_av_R_equivalents 0.0478
_diffrn_reflns_av_unetI/netI 0.0436
_diffrn_reflns_Laue_measured_fraction_full 0.999
_diffrn_reflns_Laue_measured_fraction_max 0.996
_diffrn_reflns_limit_h_max 13
_diffrn_reflns_limit_h_min -12
_diffrn_reflns_limit_k_max 15
_diffrn_reflns_limit_k_min -16
_diffrn_reflns_limit_l_max 19
_diffrn_reflns_limit_l_min -20
_diffrn_reflns_number 16393
_diffrn_reflns_point_group_measured_fraction_full 0.999
_diffrn_reflns_point_group_measured_fraction_max 0.996
_diffrn_reflns_theta_full 25.242
_diffrn_reflns_theta_max 27.559
_diffrn_reflns_theta_min 2.115
_diffrn_source_current 40.0
_diffrn_source_power 1.8
_diffrn_source_voltage 45.0
_exptl_absorpt_coefficient_mu 1.240
_exptl_absorpt_correction_T_max 0.7456
_exptl_absorpt_correction_T_min 0.6484
_exptl_absorpt_correction_type none
_exptl_absorpt_process_details
;
SADABS-2016/2 (Bruker,2016/2) was used for absorption correction.
wR2(int) was 0.0744 before and 0.0612 after correction.
The Ratio of minimum to maximum transmission is 0.8696.
The \l/2 correction factor is Not present.
;
_exptl_crystal_colour 'clear light colourless'
_exptl_crystal_colour_lustre clear
_exptl_crystal_colour_modifier light
_exptl_crystal_colour_primary colourless
_exptl_crystal_density_diffrn 1.510
_exptl_crystal_description block
_exptl_crystal_F_000 888
_refine_diff_density_max 0.350
_refine_diff_density_min -0.399
_refine_diff_density_rms 0.070
_refine_ls_extinction_method none
_refine_ls_goodness_of_fit_ref 1.038
_refine_ls_hydrogen_treatment constr
_refine_ls_matrix_type full
_refine_ls_number_parameters 229
_refine_ls_number_reflns 4370
_refine_ls_number_restraints 0
_refine_ls_restrained_S_all 1.038
_refine_ls_R_factor_all 0.0503
_refine_ls_R_factor_gt 0.0356
_refine_ls_shift/su_max 0.001
_refine_ls_shift/su_mean 0.000
_refine_ls_structure_factor_coef Fsqd
_refine_ls_weighting_details 'w=1/[\s^2^(Fo^2^)+(0.0292P)^2^+1.6379P] where P=(Fo^2^+2Fc^2^)/3'
_refine_ls_weighting_scheme calc
_refine_ls_wR_factor_gt 0.0807
_refine_ls_wR_factor_ref 0.0890
_reflns_Friedel_coverage 0.000
_reflns_number_gt 3513
_reflns_number_total 4370
_reflns_threshold_expression 'I > 2\s(I)'
_cod_data_source_file d5dt01953b2.cif
_cod_data_source_block co2
_cod_database_code 7719904
_shelx_shelxl_version_number 2018/3
_shelx_space_group_comment
;
The symmetry employed for this shelxl refinement is uniquely defined
by the following loop, which should always be used as a source of
symmetry information in preference to the above space-group names.
They are only intended as comments.
;
_olex2_refinement_description
;
1. Fixed Uiso
 At 1.2 times of:
  All C(H) groups
 At 1.5 times of:
  All C(H,H,H) groups
2.a Aromatic/amide H refined with riding coordinates:
 C00A(H00A), C00C(H00C), C00E(H00E), C00F(H00F), C00G(H00G), C00H(H00H),
 C00I(H00I), C00K(H00K), C00L(H00L)
2.b Idealised Me refined as rotating group:
 C00N(H00B,H00D,H00J), C00O(H00M,H00N,H00O), C00P(H00P,H00Q,H00R)
;
_olex2_submission_special_instructions 'No special instructions were received'

loop_
_space_group_symop_operation_xyz
'x, y, z'
'-x, y+1/2, -z+1/2'
'-x, -y, -z'
'x, -y-1/2, z-1/2'

loop_
_atom_site_label
_atom_site_type_symbol
_atom_site_fract_x
_atom_site_fract_y
_atom_site_fract_z
_atom_site_U_iso_or_equiv
_atom_site_adp_type
_atom_site_occupancy
_atom_site_site_symmetry_order
_atom_site_calc_flag
_atom_site_refinement_flags_posn
_atom_site_refinement_flags_adp
_atom_site_refinement_flags_occupancy
_atom_site_disorder_assembly
_atom_site_disorder_group
Co01 Co 0.67295(3) 0.47967(3) 0.24902(2) 0.02331(10) Uani 1 1 d . . . . .
S002 S 0.54456(6) 0.59559(5) 0.14432(4) 0.02775(14) Uani 1 1 d . . . . .
S003 S 0.76279(7) 0.32859(5) 0.32988(4) 0.03062(15) Uani 1 1 d . . . . .
S004 S 0.88441(7) 0.56171(6) 0.28145(4) 0.03253(16) Uani 1 1 d . . . . .
N005 N 0.4799(2) 0.44145(16) 0.22754(12) 0.0250(4) Uani 1 1 d . . . . .
N006 N 0.7008(2) 0.37240(17) 0.16864(12) 0.0249(4) Uani 1 1 d . . . . .
N007 N 0.6820(2) 0.57714(16) 0.34395(12) 0.0253(4) Uani 1 1 d . . . . .
C008 C 0.4170(3) 0.51425(19) 0.16679(15) 0.0252(5) Uani 1 1 d . . . . .
C009 C 0.7486(2) 0.2889(2) 0.22208(15) 0.0252(5) Uani 1 1 d . . . . .
C00A C 0.7761(2) 0.1900(2) 0.18927(16) 0.0279(5) Uani 1 1 d . . . . .
H00A H 0.811384 0.132001 0.228002 0.034 Uiso 1 1 calc R U . . .
C00B C 0.8143(2) 0.6123(2) 0.36191(16) 0.0266(5) Uani 1 1 d . . . . .
C00C C 0.6779(2) 0.3621(2) 0.08141(15) 0.0274(5) Uani 1 1 d . . . . .
H00C H 0.643958 0.421612 0.044110 0.033 Uiso 1 1 calc R U . . .
C00D C 0.7510(2) 0.1779(2) 0.09901(16) 0.0277(5) Uani 1 1 d . . . . .
C00E C 0.4060(3) 0.3677(2) 0.25717(17) 0.0304(5) Uani 1 1 d . . . . .
H00E H 0.452157 0.316722 0.300001 0.037 Uiso 1 1 calc R U . . .
C00F C 0.5992(3) 0.6116(2) 0.39175(16) 0.0305(6) Uani 1 1 d . . . . .
H00F H 0.505593 0.588229 0.377356 0.037 Uiso 1 1 calc R U . . .
C00G C 0.7030(2) 0.2660(2) 0.04506(15) 0.0277(5) Uani 1 1 d . . . . .
H00G H 0.687515 0.260040 -0.016851 0.033 Uiso 1 1 calc R U . . .
C00H C 0.8698(3) 0.6780(2) 0.43400(16) 0.0318(6) Uani 1 1 d . . . . .
H00H H 0.964422 0.698745 0.448179 0.038 Uiso 1 1 calc R U . . .
C00I C 0.2736(3) 0.5150(2) 0.13277(16) 0.0283(5) Uani 1 1 d . . . . .
H00I H 0.229888 0.566443 0.089625 0.034 Uiso 1 1 calc R U . . .
C00J C 0.1951(3) 0.4395(2) 0.16271(17) 0.0306(5) Uani 1 1 d . . . . .
C00K C 0.6483(3) 0.6807(2) 0.46174(17) 0.0345(6) Uani 1 1 d . . . . .
H00K H 0.587861 0.706389 0.494068 0.041 Uiso 1 1 calc R U . . .
C00L C 0.2637(3) 0.3655(2) 0.22582(17) 0.0323(6) Uani 1 1 d . . . . .
H00L H 0.212163 0.313357 0.247338 0.039 Uiso 1 1 calc R U . . .
C00M C 0.7866(3) 0.7129(2) 0.48493(17) 0.0332(6) Uani 1 1 d . . . . .
C00N C 0.7706(3) 0.0707(2) 0.06043(18) 0.0383(6) Uani 1 1 d . . . . .
H00B H 0.827974 0.024664 0.106591 0.057 Uiso 1 1 calc R U . . .
H00D H 0.816563 0.080754 0.013721 0.057 Uiso 1 1 calc R U . . .
H00J H 0.680131 0.036763 0.035803 0.057 Uiso 1 1 calc R U . . .
C00O C 0.0397(3) 0.4376(3) 0.1280(2) 0.0423(7) Uani 1 1 d . . . . .
H00M H 0.002336 0.508194 0.136478 0.063 Uiso 1 1 calc R U . . .
H00N H 0.001956 0.383133 0.159750 0.063 Uiso 1 1 calc R U . . .
H00O H 0.013721 0.420084 0.065059 0.063 Uiso 1 1 calc R U . . .
C00P C 0.8430(4) 0.7855(3) 0.5629(2) 0.0523(8) Uani 1 1 d . . . . .
H00P H 0.943268 0.774957 0.585523 0.078 Uiso 1 1 calc R U . . .
H00Q H 0.798432 0.768360 0.609218 0.078 Uiso 1 1 calc R U . . .
H00R H 0.823847 0.860519 0.544797 0.078 Uiso 1 1 calc R U . . .

loop_
_atom_site_aniso_label
_atom_site_aniso_U_11
_atom_site_aniso_U_22
_atom_site_aniso_U_33
_atom_site_aniso_U_23
_atom_site_aniso_U_13
_atom_site_aniso_U_12
Co01 0.02348(17) 0.02493(17) 0.02051(16) -0.00047(13) 0.00438(12) 0.00083(13)
S002 0.0293(3) 0.0246(3) 0.0279(3) 0.0047(3) 0.0055(2) -0.0010(2)
S003 0.0369(4) 0.0339(4) 0.0199(3) 0.0022(3) 0.0058(2) 0.0081(3)
S004 0.0272(3) 0.0419(4) 0.0307(3) -0.0091(3) 0.0115(3) -0.0051(3)
N005 0.0277(10) 0.0247(10) 0.0217(10) 0.0010(8) 0.0053(8) 0.0004(8)
N006 0.0244(10) 0.0269(11) 0.0222(10) 0.0000(8) 0.0045(8) -0.0010(8)
N007 0.0251(10) 0.0271(11) 0.0234(10) 0.0008(8) 0.0062(8) 0.0027(8)
C008 0.0296(12) 0.0226(12) 0.0236(11) -0.0011(10) 0.0076(9) 0.0000(10)
C009 0.0229(11) 0.0306(13) 0.0215(11) 0.0026(10) 0.0052(9) 0.0000(10)
C00A 0.0271(12) 0.0280(13) 0.0286(12) 0.0026(10) 0.0074(10) 0.0033(10)
C00B 0.0282(12) 0.0262(13) 0.0263(12) 0.0002(10) 0.0093(10) 0.0016(10)
C00C 0.0290(13) 0.0294(13) 0.0226(11) 0.0032(10) 0.0053(9) -0.0011(10)
C00D 0.0235(12) 0.0299(13) 0.0289(12) -0.0045(10) 0.0062(10) -0.0028(10)
C00E 0.0343(14) 0.0266(13) 0.0301(13) 0.0026(11) 0.0085(10) -0.0029(11)
C00F 0.0268(13) 0.0351(15) 0.0301(13) 0.0003(11) 0.0087(10) 0.0062(11)
C00G 0.0275(12) 0.0339(14) 0.0214(11) -0.0021(10) 0.0066(9) -0.0027(10)
C00H 0.0285(13) 0.0336(14) 0.0311(13) -0.0029(11) 0.0049(10) -0.0016(11)
C00I 0.0278(13) 0.0268(12) 0.0283(12) -0.0011(11) 0.0047(10) 0.0043(10)
C00J 0.0270(13) 0.0342(14) 0.0315(13) -0.0094(11) 0.0095(10) -0.0007(10)
C00K 0.0371(14) 0.0371(15) 0.0316(13) -0.0009(12) 0.0133(11) 0.0102(12)
C00L 0.0312(13) 0.0343(14) 0.0337(13) -0.0002(12) 0.0127(11) -0.0080(11)
C00M 0.0426(15) 0.0292(14) 0.0258(12) -0.0030(11) 0.0062(11) 0.0037(11)
C00N 0.0433(16) 0.0331(15) 0.0379(15) -0.0095(12) 0.0101(12) -0.0002(12)
C00O 0.0264(14) 0.0515(18) 0.0497(17) -0.0051(15) 0.0117(12) 0.0001(12)
C00P 0.060(2) 0.056(2) 0.0399(17) -0.0231(16) 0.0124(15) -0.0018(16)

loop_
_atom_type_symbol
_atom_type_description
_atom_type_scat_dispersion_real
_atom_type_scat_dispersion_imag
_atom_type_scat_source
C C 0.0033 0.0016 'International Tables Vol C Tables 4.2.6.8 and 6.1.1.4'
H H 0.0000 0.0000 'International Tables Vol C Tables 4.2.6.8 and 6.1.1.4'
Co Co 0.3494 0.9721 'International Tables Vol C Tables 4.2.6.8 and 6.1.1.4'
N N 0.0061 0.0033 'International Tables Vol C Tables 4.2.6.8 and 6.1.1.4'
S S 0.1246 0.1234 'International Tables Vol C Tables 4.2.6.8 and 6.1.1.4'

loop_
_geom_angle_atom_site_label_1
_geom_angle_atom_site_label_2
_geom_angle_atom_site_label_3
_geom_angle
_geom_angle_site_symmetry_1
_geom_angle_site_symmetry_3
_geom_angle_publ_flag
S002 Co01 S003 164.19(3) . . ?
S004 Co01 S002 100.50(3) . . ?
S004 Co01 S003 92.47(3) . . ?
N005 Co01 S002 72.10(6) . . ?
N005 Co01 S003 96.67(6) . . ?
N005 Co01 S004 167.15(6) . . ?
N006 Co01 S002 96.66(6) . . ?
N006 Co01 S003 72.13(6) . . ?
N006 Co01 S004 99.44(6) . . ?
N006 Co01 N005 91.97(8) . . ?
N007 Co01 S002 93.54(6) . . ?
N007 Co01 S003 98.98(6) . . ?
N007 Co01 S004 72.52(6) . . ?
N007 Co01 N005 97.06(8) . . ?
N007 Co01 N006 168.07(8) . . ?
C008 S002 Co01 77.69(8) . . ?
C009 S003 Co01 77.08(8) . . ?
C00B S004 Co01 77.67(9) . . ?
C008 N005 Co01 102.15(16) . . ?
C00E N005 Co01 136.94(18) . . ?
C00E N005 C008 120.9(2) . . ?
C009 N006 Co01 102.45(15) . . ?
C00C N006 Co01 137.22(18) . . ?
C00C N006 C009 120.2(2) . . ?
C00B N007 Co01 101.64(15) . . ?
C00F N007 Co01 138.02(18) . . ?
C00F N007 C00B 120.3(2) . . ?
N005 C008 S002 108.05(18) . . ?
N005 C008 C00I 120.9(2) . . ?
C00I C008 S002 131.1(2) . . ?
N006 C009 S003 108.30(18) . . ?
N006 C009 C00A 121.6(2) . . ?
C00A C009 S003 130.09(19) . . ?
C009 C00A H00A 120.6 . . ?
C00D C00A C009 118.7(2) . . ?
C00D C00A H00A 120.6 . . ?
N007 C00B S004 107.63(17) . . ?
N007 C00B C00H 120.8(2) . . ?
C00H C00B S004 131.6(2) . . ?
N006 C00C H00C 119.6 . . ?
N006 C00C C00G 120.8(2) . . ?
C00G C00C H00C 119.6 . . ?
C00A C00D C00G 118.6(2) . . ?
C00A C00D C00N 120.5(2) . . ?
C00G C00D C00N 120.9(2) . . ?
N005 C00E H00E 119.8 . . ?
N005 C00E C00L 120.4(2) . . ?
C00L C00E H00E 119.8 . . ?
N007 C00F H00F 119.6 . . ?
N007 C00F C00K 120.8(2) . . ?
C00K C00F H00F 119.6 . . ?
C00C C00G C00D 120.1(2) . . ?
C00C C00G H00G 120.0 . . ?
C00D C00G H00G 120.0 . . ?
C00B C00H H00H 120.2 . . ?
C00M C00H C00B 119.6(2) . . ?
C00M C00H H00H 120.2 . . ?
C008 C00I H00I 120.4 . . ?
C008 C00I C00J 119.2(2) . . ?
C00J C00I H00I 120.4 . . ?
C00I C00J C00L 118.4(2) . . ?
C00I C00J C00O 121.0(2) . . ?
C00L C00J C00O 120.6(2) . . ?
C00F C00K H00K 120.0 . . ?
C00F C00K C00M 120.0(2) . . ?
C00M C00K H00K 120.0 . . ?
C00E C00L C00J 120.3(2) . . ?
C00E C00L H00L 119.9 . . ?
C00J C00L H00L 119.9 . . ?
C00H C00M C00K 118.4(2) . . ?
C00H C00M C00P 121.0(3) . . ?
C00K C00M C00P 120.6(3) . . ?
C00D C00N H00B 109.5 . . ?
C00D C00N H00D 109.5 . . ?
C00D C00N H00J 109.5 . . ?
H00B C00N H00D 109.5 . . ?
H00B C00N H00J 109.5 . . ?
H00D C00N H00J 109.5 . . ?
C00J C00O H00M 109.5 . . ?
C00J C00O H00N 109.5 . . ?
C00J C00O H00O 109.5 . . ?
H00M C00O H00N 109.5 . . ?
H00M C00O H00O 109.5 . . ?
H00N C00O H00O 109.5 . . ?
C00M C00P H00P 109.5 . . ?
C00M C00P H00Q 109.5 . . ?
C00M C00P H00R 109.5 . . ?
H00P C00P H00Q 109.5 . . ?
H00P C00P H00R 109.5 . . ?
H00Q C00P H00R 109.5 . . ?

loop_
_geom_bond_atom_site_label_1
_geom_bond_atom_site_label_2
_geom_bond_distance
_geom_bond_site_symmetry_2
_geom_bond_publ_flag
Co01 S002 2.3034(7) . ?
Co01 S003 2.3129(7) . ?
Co01 S004 2.2832(7) . ?
Co01 N005 1.932(2) . ?
Co01 N006 1.916(2) . ?
Co01 N007 1.912(2) . ?
S002 C008 1.744(3) . ?
S003 C009 1.741(2) . ?
S004 C00B 1.732(2) . ?
N005 C008 1.345(3) . ?
N005 C00E 1.344(3) . ?
N006 C009 1.342(3) . ?
N006 C00C 1.339(3) . ?
N007 C00B 1.351(3) . ?
N007 C00F 1.338(3) . ?
C008 C00I 1.390(3) . ?
C009 C00A 1.393(3) . ?
C00A H00A 0.9500 . ?
C00A C00D 1.386(3) . ?
C00B C00H 1.388(3) . ?
C00C H00C 0.9500 . ?
C00C C00G 1.380(3) . ?
C00D C00G 1.392(4) . ?
C00D C00N 1.503(3) . ?
C00E H00E 0.9500 . ?
C00E C00L 1.377(4) . ?
C00F H00F 0.9500 . ?
C00F C00K 1.381(4) . ?
C00G H00G 0.9500 . ?
C00H H00H 0.9500 . ?
C00H C00M 1.380(4) . ?
C00I H00I 0.9500 . ?
C00I C00J 1.391(4) . ?
C00J C00L 1.393(4) . ?
C00J C00O 1.504(3) . ?
C00K H00K 0.9500 . ?
C00K C00M 1.393(4) . ?
C00L H00L 0.9500 . ?
C00M C00P 1.508(4) . ?
C00N H00B 0.9800 . ?
C00N H00D 0.9800 . ?
C00N H00J 0.9800 . ?
C00O H00M 0.9800 . ?
C00O H00N 0.9800 . ?
C00O H00O 0.9800 . ?
C00P H00P 0.9800 . ?
C00P H00Q 0.9800 . ?
C00P H00R 0.9800 . ?

loop_
_geom_torsion_atom_site_label_1
_geom_torsion_atom_site_label_2
_geom_torsion_atom_site_label_3
_geom_torsion_atom_site_label_4
_geom_torsion
_geom_torsion_site_symmetry_1
_geom_torsion_site_symmetry_2
_geom_torsion_site_symmetry_3
_geom_torsion_site_symmetry_4
_geom_torsion_publ_flag
Co01 S002 C008 N005 -0.47(15) . . . . ?
Co01 S002 C008 C00I 180.0(3) . . . . ?
Co01 S003 C009 N006 1.86(14) . . . . ?
Co01 S003 C009 C00A -176.8(2) . . . . ?
Co01 S004 C00B N007 -6.01(15) . . . . ?
Co01 S004 C00B C00H 174.8(3) . . . . ?
Co01 N005 C008 S002 0.56(17) . . . . ?
Co01 N005 C008 C00I -179.82(19) . . . . ?
Co01 N005 C00E C00L 179.32(19) . . . . ?
Co01 N006 C009 S003 -2.25(17) . . . . ?
Co01 N006 C009 C00A 176.6(2) . . . . ?
Co01 N006 C00C C00G -174.91(18) . . . . ?
Co01 N007 C00B S004 7.16(17) . . . . ?
Co01 N007 C00B C00H -173.5(2) . . . . ?
Co01 N007 C00F C00K 175.64(19) . . . . ?
S002 C008 C00I C00J 179.9(2) . . . . ?
S003 C009 C00A C00D 177.51(19) . . . . ?
S004 C00B C00H C00M 175.4(2) . . . . ?
N005 C008 C00I C00J 0.3(4) . . . . ?
N005 C00E C00L C00J 0.3(4) . . . . ?
N006 C009 C00A C00D -1.0(4) . . . . ?
N006 C00C C00G C00D 0.8(4) . . . . ?
N007 C00B C00H C00M -3.8(4) . . . . ?
N007 C00F C00K C00M -1.9(4) . . . . ?
C008 N005 C00E C00L -0.2(4) . . . . ?
C008 C00I C00J C00L -0.2(4) . . . . ?
C008 C00I C00J C00O 179.8(2) . . . . ?
C009 N006 C00C C00G -0.1(4) . . . . ?
C009 C00A C00D C00G 1.8(4) . . . . ?
C009 C00A C00D C00N -176.1(2) . . . . ?
C00A C00D C00G C00C -1.7(4) . . . . ?
C00B N007 C00F C00K -2.0(4) . . . . ?
C00B C00H C00M C00K -0.1(4) . . . . ?
C00B C00H C00M C00P -179.2(3) . . . . ?
C00C N006 C009 S003 -178.66(18) . . . . ?
C00C N006 C009 C00A 0.2(3) . . . . ?
C00E N005 C008 S002 -179.81(19) . . . . ?
C00E N005 C008 C00I -0.2(4) . . . . ?
C00F N007 C00B S004 -174.43(19) . . . . ?
C00F N007 C00B C00H 4.9(4) . . . . ?
C00F C00K C00M C00H 2.9(4) . . . . ?
C00F C00K C00M C00P -178.0(3) . . . . ?
C00I C00J C00L C00E -0.2(4) . . . . ?
C00N C00D C00G C00C 176.2(2) . . . . ?
C00O C00J C00L C00E 179.9(3) . . . . ?
